data_7053960
loop_
_publ_author_name
'Diwan, Kiran'
'Chauhan, Ratna'
'Singh, Santosh K.'
'Singh, Bandana'
'Drew, Michael G. B.'
'Bahadur, Lal'
'Singh, Nanhai'

_publ_section_title
;
 Light harvesting properties of some new heteroleptic
 dithiocarbimate--diamine/diimine complexes of Ni, Pd and Pt studied as
 photosensitizer in dye-sensitized TiO2 solar cells
;
_journal_issue 1
_journal_name_full 'New Journal of Chemistry'
_journal_page_first 97
_journal_paper_doi 10.1039/c3nj00507k
_journal_volume 38
_journal_year 2014
_chemical_formula_sum 'C18 H15 N3 O2 Pd S3'
_chemical_formula_weight 507.91
_chemical_name_systematic
;
 ?
;
_space_group_IT_number 14
_symmetry_cell_setting monoclinic
_symmetry_space_group_name_Hall '-P 2yn'
_symmetry_space_group_name_H-M 'P 1 21/n 1'
_atom_sites_solution_hydrogens geom
_atom_sites_solution_primary direct
_atom_sites_solution_secondary difmap
_audit_creation_method SHELXL-97
_cell_angle_alpha 90.00
_cell_angle_beta 99.381(6)
_cell_angle_gamma 90.00
_cell_formula_units_Z 8
_cell_length_a 8.1369(5)
_cell_length_b 31.497(2)
_cell_length_c 15.4964(13)
_cell_measurement_reflns_used 17419
_cell_measurement_temperature 293(2)
_cell_measurement_theta_max 25.00
_cell_measurement_theta_min 2.96
_cell_volume 3918.4(5)
_computing_cell_refinement 'Crysalis, Oxford Diffraction'
_computing_data_collection 'Crysalis, Oxford Diffraction'
_computing_data_reduction 'Crysalis, Oxford Diffraction'
_computing_molecular_graphics PLATON(Spek,2004)
_computing_structure_refinement 'SHELXL-97 (Sheldrick, 1997)'
_computing_structure_solution 'SHELXS-97 (Sheldrick, 1997)'
_diffrn_ambient_temperature 293(2)
_diffrn_measured_fraction_theta_full 0.96
_diffrn_measured_fraction_theta_max 0.96
_diffrn_measurement_device 'Oxford Diffaction X-Calibur System'
_diffrn_measurement_method '321 frames, counting time 10 s.'
_diffrn_radiation_monochromator graphite
_diffrn_radiation_source 'fine-focus sealed tube'
_diffrn_radiation_type MoK\a
_diffrn_radiation_wavelength 0.71073
_diffrn_reflns_av_R_equivalents 0.1067
_diffrn_reflns_av_sigmaI/netI 0.2502
_diffrn_reflns_limit_h_max 9
_diffrn_reflns_limit_h_min -9
_diffrn_reflns_limit_k_max 35
_diffrn_reflns_limit_k_min -36
_diffrn_reflns_limit_l_max 18
_diffrn_reflns_limit_l_min -15
_diffrn_reflns_number 17419
_diffrn_reflns_theta_full 25.00
_diffrn_reflns_theta_max 25.00
_diffrn_reflns_theta_min 2.96
_exptl_absorpt_coefficient_mu 1.285
_exptl_absorpt_correction_T_max 1.000
_exptl_absorpt_correction_T_min 0.906
_exptl_absorpt_correction_type multi-scan
_exptl_absorpt_process_details 'ABSPACK, Oxford Diffraction Ltd'
_exptl_crystal_colour yellow
_exptl_crystal_density_diffrn 1.722
_exptl_crystal_density_method 'not measured'
_exptl_crystal_description bloxk
_exptl_crystal_F_000 2032
_exptl_crystal_size_max 0.26
_exptl_crystal_size_mid 0.22
_exptl_crystal_size_min 0.19
_refine_diff_density_max 1.266
_refine_diff_density_min -1.789
_refine_diff_density_rms 0.138
_refine_ls_extinction_method none
_refine_ls_goodness_of_fit_ref 0.919
_refine_ls_hydrogen_treatment constr
_refine_ls_matrix_type full
_refine_ls_number_parameters 489
_refine_ls_number_reflns 6463
_refine_ls_number_restraints 42
_refine_ls_restrained_S_all 0.919
_refine_ls_R_factor_all 0.2011
_refine_ls_R_factor_gt 0.0901
_refine_ls_shift/su_max 0.000
_refine_ls_shift/su_mean 0.000
_refine_ls_structure_factor_coef Fsqd
_refine_ls_weighting_details 'calc w=1/[\s^2^(Fo^2^)+(0.0546P)^2^+0.0000P] where P=(Fo^2^+2Fc^2^)/3'
_refine_ls_weighting_scheme calc
_refine_ls_wR_factor_gt 0.1508
_refine_ls_wR_factor_ref 0.1688
_reflns_number_gt 2495
_reflns_number_total 6463
_reflns_threshold_expression >2sigma(I)
_cod_data_source_file c3nj00507k.txt
_cod_data_source_block 4
_cod_original_cell_volume 3918.5(5)
_cod_original_sg_symbol_H-M P21/n
_cod_database_code 7053960

loop_
_symmetry_equiv_pos_as_xyz
'x, y, z'
'-x+1/2, y+1/2, -z+1/2'
'-x, -y, -z'
'x-1/2, -y-1/2, z-1/2'

loop_
_atom_site_label
_atom_site_type_symbol
_atom_site_fract_x
_atom_site_fract_y
_atom_site_fract_z
_atom_site_U_iso_or_equiv
_atom_site_adp_type
_atom_site_occupancy
_atom_site_symmetry_multiplicity
_atom_site_calc_flag
_atom_site_refinement_flags
Pd1 Pd 0.49828(11) 0.20730(4) 0.51981(7) 0.0399(4) Uani 1 1 d .
Pd2 Pd 0.86568(12) 0.19525(4) 0.66208(8) 0.0428(4) Uani 1 1 d .
S11A S 0.5863(4) 0.21305(12) 0.3895(3) 0.0447(10) Uani 1 1 d .
S12A S 0.5529(4) 0.13951(12) 0.4831(3) 0.0450(10) Uani 1 1 d .
C13A C 0.6169(14) 0.1592(4) 0.3895(9) 0.037(4) Uani 1 1 d .
N14A N 0.6834(11) 0.1407(4) 0.3289(7) 0.037(3) Uani 1 1 d .
S15A S 0.7133(4) 0.08959(13) 0.3236(3) 0.0492(11) Uani 1 1 d .
O16A O 0.7268(11) 0.0696(3) 0.4065(7) 0.062(3) Uani 1 1 d .
O17A O 0.8528(10) 0.0843(3) 0.2771(7) 0.068(3) Uani 1 1 d .
C21A C 0.5309(17) 0.0715(4) 0.2554(10) 0.047(4) Uani 1 1 d .
C22A C 0.5361(19) 0.0593(4) 0.1725(11) 0.056(4) Uani 1 1 d .
H22A H 0.6381 0.0588 0.1527 0.067 Uiso 1 1 calc R
C23A C 0.394(3) 0.0477(5) 0.1163(12) 0.073(5) Uani 1 1 d .
H23A H 0.3995 0.0406 0.0586 0.087 Uiso 1 1 calc R
C24A C 0.243(2) 0.0469(5) 0.1465(14) 0.065(5) Uani 1 1 d .
C25A C 0.2362(19) 0.0595(5) 0.2320(14) 0.073(6) Uani 1 1 d .
H25A H 0.1347 0.0599 0.2523 0.087 Uiso 1 1 calc R
C26A C 0.3829(17) 0.0718(5) 0.2877(11) 0.064(5) Uani 1 1 d .
H26A H 0.3800 0.0799 0.3452 0.077 Uiso 1 1 calc R
C27A C 0.084(2) 0.0354(5) 0.0893(14) 0.104(7) Uani 1 1 d .
H27A H 0.0757 0.0051 0.0836 0.156 Uiso 1 1 calc R
H27B H 0.0805 0.0480 0.0327 0.156 Uiso 1 1 calc R
H27C H -0.0084 0.0458 0.1150 0.156 Uiso 1 1 calc R
S11B S 0.7630(4) 0.20613(12) 0.7884(2) 0.0435(10) Uani 1 1 d .
S12B S 0.8278(5) 0.12913(12) 0.7139(3) 0.0531(11) Uani 1 1 d .
C13B C 0.7509(14) 0.1509(4) 0.8017(10) 0.044(4) Uani 1 1 d .
N14B N 0.6891(12) 0.1350(4) 0.8676(8) 0.045(3) Uani 1 1 d .
S15B S 0.6892(5) 0.08358(14) 0.8833(3) 0.0547(12) Uani 1 1 d .
O16B O 0.6660(11) 0.0791(3) 0.9727(7) 0.073(3) Uani 1 1 d .
O17B O 0.8322(10) 0.0641(3) 0.8571(7) 0.068(3) Uani 1 1 d .
C21B C 0.5069(16) 0.0641(5) 0.8154(12) 0.057(5) Uani 1 1 d .
C22B C 0.363(2) 0.0630(5) 0.8504(13) 0.073(5) Uani 1 1 d .
H22B H 0.3610 0.0712 0.9079 0.088 Uiso 1 1 calc R
C23B C 0.217(2) 0.0489(6) 0.796(2) 0.095(8) Uani 1 1 d .
H23B H 0.1182 0.0471 0.8180 0.114 Uiso 1 1 calc R
C24B C 0.217(3) 0.0375(6) 0.709(2) 0.093(7) Uani 1 1 d .
C25B C 0.367(3) 0.0381(5) 0.6803(14) 0.092(6) Uani 1 1 d .
H25B H 0.3712 0.0291 0.6236 0.110 Uiso 1 1 calc R
C26B C 0.512(2) 0.0516(5) 0.7315(13) 0.064(5) Uani 1 1 d .
H26B H 0.6118 0.0521 0.7094 0.077 Uiso 1 1 calc R
C27B C 0.056(2) 0.0233(6) 0.6519(16) 0.132(9) Uani 1 1 d .
H27D H 0.0643 0.0278 0.5915 0.197 Uiso 1 1 calc R
H27E H -0.0350 0.0395 0.6668 0.197 Uiso 1 1 calc R
H27F H 0.0383 -0.0063 0.6618 0.197 Uiso 1 1 calc R
N31A N 0.4662(11) 0.2687(3) 0.5501(7) 0.034(3) Uani 1 1 d U
C32A C 0.4952(15) 0.3036(4) 0.5123(11) 0.051(4) Uani 1 1 d .
H32A H 0.5297 0.3000 0.4584 0.061 Uiso 1 1 calc R
C33A C 0.4847(18) 0.3447(5) 0.5366(13) 0.064(5) Uani 1 1 d .
H33A H 0.5120 0.3673 0.5029 0.077 Uiso 1 1 calc R
C34A C 0.4299(19) 0.3503(5) 0.6157(15) 0.073(6) Uani 1 1 d .
H34A H 0.4173 0.3773 0.6377 0.088 Uiso 1 1 calc R
C35A C 0.3952(14) 0.3156(6) 0.6601(10) 0.051(5) Uani 1 1 d .
H35A H 0.3593 0.3196 0.7135 0.061 Uiso 1 1 calc R
C36A C 0.4094(16) 0.2749(5) 0.6318(11) 0.045(4) Uani 1 1 d U
C37A C 0.3703(15) 0.2359(5) 0.6708(10) 0.040(4) Uani 1 1 d U
C38A C 0.3012(16) 0.2366(6) 0.7474(9) 0.049(4) Uani 1 1 d .
H38A H 0.2823 0.2619 0.7751 0.059 Uiso 1 1 calc R
C39A C 0.2631(16) 0.1986(7) 0.7793(12) 0.070(5) Uani 1 1 d .
H39A H 0.2132 0.1981 0.8292 0.084 Uiso 1 1 calc R
C40A C 0.2944(17) 0.1611(5) 0.7419(11) 0.052(4) Uani 1 1 d U
H40A H 0.2669 0.1353 0.7650 0.063 Uiso 1 1 calc R
C41A C 0.3691(15) 0.1630(5) 0.6674(10) 0.047(4) Uani 1 1 d .
H41A H 0.3956 0.1380 0.6407 0.057 Uiso 1 1 calc R
N42A N 0.4018(11) 0.1992(4) 0.6354(7) 0.034(3) Uani 1 1 d .
N31B N 0.9051(12) 0.2557(3) 0.6197(8) 0.038(3) Uani 1 1 d .
C32B C 0.8769(15) 0.2912(5) 0.6558(10) 0.047(4) Uani 1 1 d U
H32B H 0.8295 0.2900 0.7064 0.057 Uiso 1 1 calc R
N42B N 0.9699(11) 0.1821(4) 0.5499(7) 0.040(3) Uani 1 1 d .
C33B C 0.911(2) 0.3308(5) 0.6256(14) 0.076(6) Uani 1 1 d .
H33B H 0.8901 0.3557 0.6544 0.092 Uiso 1 1 calc R
C34B C 0.979(2) 0.3309(6) 0.5493(14) 0.075(6) Uani 1 1 d .
H34B H 1.0009 0.3570 0.5256 0.089 Uiso 1 1 calc R
C35B C 1.0145(16) 0.2957(6) 0.5072(10) 0.056(5) Uani 1 1 d .
H35B H 1.0635 0.2973 0.4571 0.068 Uiso 1 1 calc R
C36B C 0.9755(15) 0.2565(5) 0.5410(10) 0.046(4) Uani 1 1 d .
C37B C 1.0096(16) 0.2168(5) 0.5068(10) 0.040(4) Uani 1 1 d U
C38B C 1.0892(16) 0.2102(6) 0.4274(15) 0.092(7) Uani 1 1 d .
H38B H 1.1207 0.2330 0.3958 0.110 Uiso 1 1 calc R
C39B C 1.1133(17) 0.1706(6) 0.4037(11) 0.059(5) Uani 1 1 d U
H39B H 1.1612 0.1664 0.3538 0.071 Uiso 1 1 calc R
C40B C 1.0728(15) 0.1359(5) 0.4471(11) 0.055(5) Uani 1 1 d .
H40B H 1.0904 0.1086 0.4281 0.066 Uiso 1 1 calc R
C41B C 1.0019(16) 0.1437(6) 0.5231(11) 0.053(4) Uani 1 1 d .
H41B H 0.9767 0.1206 0.5558 0.064 Uiso 1 1 calc R

loop_
_atom_site_aniso_label
_atom_site_aniso_U_11
_atom_site_aniso_U_22
_atom_site_aniso_U_33
_atom_site_aniso_U_23
_atom_site_aniso_U_13
_atom_site_aniso_U_12
Pd1 0.0317(6) 0.0560(8) 0.0319(7) -0.0046(6) 0.0048(5) 0.0008(6)
Pd2 0.0327(6) 0.0598(9) 0.0361(8) 0.0036(6) 0.0064(5) -0.0024(6)
S11A 0.052(2) 0.048(3) 0.036(2) 0.002(2) 0.0143(19) -0.0053(19)
S12A 0.044(2) 0.052(3) 0.040(3) 0.003(2) 0.010(2) 0.0035(18)
C13A 0.028(8) 0.055(11) 0.027(9) 0.000(8) 0.003(7) -0.009(7)
N14A 0.020(6) 0.058(9) 0.030(8) 0.001(6) -0.001(5) 0.008(5)
S15A 0.040(2) 0.055(3) 0.053(3) -0.004(2) 0.008(2) 0.0039(19)
O16A 0.076(7) 0.071(8) 0.040(7) -0.001(6) 0.013(6) 0.006(6)
O17A 0.049(6) 0.086(8) 0.077(9) -0.009(6) 0.036(6) 0.010(5)
C21A 0.060(10) 0.035(10) 0.045(11) -0.019(8) 0.007(8) 0.003(7)
C22A 0.061(11) 0.051(11) 0.059(12) -0.011(10) 0.020(10) 0.004(8)
C23A 0.108(16) 0.055(13) 0.052(13) -0.005(10) 0.003(12) -0.003(11)
C24A 0.062(12) 0.045(12) 0.079(16) 0.013(11) -0.013(11) -0.012(9)
C25A 0.042(10) 0.068(13) 0.106(18) -0.023(12) 0.005(11) -0.006(9)
C26A 0.045(10) 0.080(13) 0.075(14) -0.006(10) 0.034(10) 0.006(8)
C27A 0.078(13) 0.078(15) 0.14(2) -0.002(13) -0.038(13) -0.004(10)
S11B 0.040(2) 0.055(3) 0.035(2) -0.003(2) 0.0056(17) -0.0003(19)
S12B 0.063(2) 0.045(3) 0.057(3) -0.001(2) 0.028(2) 0.002(2)
C13B 0.017(7) 0.062(12) 0.046(11) -0.011(9) -0.014(7) 0.004(7)
N14B 0.045(7) 0.057(9) 0.037(8) 0.001(7) 0.022(6) 0.003(6)
S15B 0.053(3) 0.067(3) 0.048(3) 0.014(2) 0.020(2) 0.005(2)
O16B 0.077(7) 0.085(8) 0.062(9) 0.023(7) 0.027(6) 0.005(6)
O17B 0.044(6) 0.069(7) 0.094(9) 0.019(7) 0.021(6) 0.008(5)
C21B 0.040(9) 0.069(12) 0.070(14) 0.027(10) 0.034(9) 0.010(8)
C22B 0.071(12) 0.050(11) 0.110(17) 0.010(11) 0.050(12) 0.008(10)
C23B 0.049(13) 0.071(16) 0.17(3) 0.013(17) 0.038(17) -0.007(10)
C24B 0.059(14) 0.066(15) 0.15(2) 0.009(16) -0.003(16) -0.006(10)
C25B 0.078(14) 0.093(16) 0.105(19) -0.010(13) 0.018(14) 0.003(12)
C26B 0.055(11) 0.066(12) 0.076(15) 0.008(11) 0.026(11) 0.000(9)
C27B 0.078(14) 0.097(16) 0.20(3) -0.022(16) -0.023(16) -0.005(12)
N31A 0.028(4) 0.036(5) 0.033(5) 0.012(4) -0.012(4) -0.005(4)
C32A 0.046(8) 0.022(9) 0.074(12) -0.015(9) -0.024(8) 0.002(8)
C33A 0.057(10) 0.054(13) 0.078(15) 0.005(11) 0.001(10) 0.004(9)
C34A 0.069(12) 0.039(12) 0.111(19) -0.009(13) 0.014(12) 0.004(9)
C35A 0.021(8) 0.096(15) 0.037(10) -0.007(10) 0.009(7) 0.010(8)
C36A 0.042(5) 0.045(6) 0.048(6) -0.006(5) 0.007(4) 0.008(4)
C37A 0.033(5) 0.044(6) 0.038(6) -0.001(4) -0.004(4) 0.000(4)
C38A 0.050(9) 0.081(14) 0.019(9) -0.005(9) 0.015(7) -0.001(9)
C39A 0.041(9) 0.111(17) 0.056(13) -0.005(13) -0.003(9) 0.018(10)
C40A 0.048(6) 0.058(6) 0.051(6) 0.007(5) 0.010(4) 0.003(4)
C41A 0.034(8) 0.051(11) 0.047(11) 0.004(9) -0.022(8) 0.007(8)
N42A 0.026(6) 0.043(8) 0.031(7) 0.012(7) -0.004(5) 0.004(6)
N31B 0.038(7) 0.029(8) 0.038(8) -0.005(6) -0.020(6) 0.010(6)
C32B 0.052(5) 0.043(6) 0.045(6) 0.005(5) 0.002(4) -0.002(5)
N42B 0.030(6) 0.045(8) 0.041(8) -0.007(7) -0.011(6) -0.012(6)
C33B 0.085(13) 0.051(13) 0.082(16) -0.023(12) -0.022(12) 0.006(10)
C34B 0.060(12) 0.084(16) 0.065(15) 0.011(13) -0.033(11) -0.006(11)
C35B 0.049(9) 0.084(14) 0.043(11) 0.015(11) 0.027(8) 0.001(10)
C36B 0.026(8) 0.078(13) 0.027(10) 0.021(10) -0.017(7) -0.018(8)
C37B 0.031(5) 0.041(6) 0.044(6) -0.002(5) -0.003(4) -0.001(4)
C38B 0.021(8) 0.084(15) 0.17(2) 0.022(15) 0.000(11) -0.018(9)
C39B 0.056(6) 0.067(6) 0.056(6) -0.002(5) 0.015(5) 0.002(5)
C40B 0.026(8) 0.071(13) 0.063(13) -0.009(11) -0.009(8) 0.003(8)
C41B 0.032(8) 0.078(14) 0.041(11) -0.015(10) -0.015(8) -0.004(9)

loop_
_atom_type_symbol
_atom_type_description
_atom_type_scat_dispersion_real
_atom_type_scat_dispersion_imag
_atom_type_scat_source
C C 0.0033 0.0016 'International Tables Vol C Tables 4.2.6.8 and 6.1.1.4'
H H 0.0000 0.0000 'International Tables Vol C Tables 4.2.6.8 and 6.1.1.4'
O O 0.0106 0.0060 'International Tables Vol C Tables 4.2.6.8 and 6.1.1.4'
S S 0.1246 0.1234 'International Tables Vol C Tables 4.2.6.8 and 6.1.1.4'
N N 0.0061 0.0033 'International Tables Vol C Tables 4.2.6.8 and 6.1.1.4'
Pd Pd -0.9988 1.0072 'International Tables Vol C Tables 4.2.6.8 and 6.1.1.4'

loop_
_geom_angle_atom_site_label_1
_geom_angle_atom_site_label_2
_geom_angle_atom_site_label_3
_geom_angle
N31A Pd1 N42A 80.6(5)
N31A Pd1 S11A 101.7(3)
N42A Pd1 S11A 175.6(3)
N31A Pd1 S12A 175.8(3)
N42A Pd1 S12A 102.5(4)
S11A Pd1 S12A 75.38(14)
N31B Pd2 N42B 79.2(5)
N31B Pd2 S12B 177.9(3)
N42B Pd2 S12B 102.0(4)
N31B Pd2 S11B 103.5(4)
N42B Pd2 S11B 176.3(4)
S12B Pd2 S11B 75.17(14)
C13A S11A Pd1 89.3(5)
C13A S12A Pd1 88.4(5)
N14A C13A S11A 121.5(11)
N14A C13A S12A 131.6(11)
S11A C13A S12A 106.9(8)
C13A N14A S15A 124.3(10)
O16A S15A O17A 116.6(6)
O16A S15A N14A 112.4(6)
O17A S15A N14A 105.8(6)
O16A S15A C21A 109.4(7)
O17A S15A C21A 108.4(7)
N14A S15A C21A 103.3(6)
C22A C21A C26A 120.9(14)
C22A C21A S15A 120.4(12)
C26A C21A S15A 118.6(12)
C21A C22A C23A 121.6(14)
C21A C22A H22A 119.2
C23A C22A H22A 119.2
C22A C23A C24A 119.4(17)
C22A C23A H23A 120.3
C24A C23A H23A 120.3
C23A C24A C25A 119.5(16)
C23A C24A C27A 123(2)
C25A C24A C27A 117.8(18)
C24A C25A C26A 119.9(15)
C24A C25A H25A 120.0
C26A C25A H25A 120.0
C21A C26A C25A 118.7(16)
C21A C26A H26A 120.7
C25A C26A H26A 120.7
C24A C27A H27A 109.5
C24A C27A H27B 109.5
H27A C27A H27B 109.5
C24A C27A H27C 109.5
H27A C27A H27C 109.5
H27B C27A H27C 109.5
C13B S11B Pd2 89.3(5)
C13B S12B Pd2 90.1(5)
N14B C13B S12B 134.2(11)
N14B C13B S11B 120.4(11)
S12B C13B S11B 105.4(8)
C13B N14B S15B 120.2(10)
O17B S15B O16B 118.2(6)
O17B S15B N14B 111.2(5)
O16B S15B N14B 104.1(6)
O17B S15B C21B 108.8(7)
O16B S15B C21B 107.9(7)
N14B S15B C21B 105.8(6)
C26B C21B C22B 122.1(17)
C26B C21B S15B 120.6(12)
C22B C21B S15B 117.3(16)
C21B C22B C23B 117.2(19)
C21B C22B H22B 121.4
C23B C22B H22B 121.4
C24B C23B C22B 122.0(19)
C24B C23B H23B 119.0
C22B C23B H23B 119.0
C25B C24B C23B 117(2)
C25B C24B C27B 123(3)
C23B C24B C27B 120(2)
C24B C25B C26B 123(2)
C24B C25B H25B 118.4
C26B C25B H25B 118.4
C21B C26B C25B 118.6(15)
C21B C26B H26B 120.7
C25B C26B H26B 120.7
C24B C27B H27D 109.5
C24B C27B H27E 109.5
H27D C27B H27E 109.5
C24B C27B H27F 109.5
H27D C27B H27F 109.5
H27E C27B H27F 109.5
C32A N31A C36A 113.3(13)
C32A N31A Pd1 132.4(11)
C36A N31A Pd1 114.2(9)
N31A C32A C33A 131.8(17)
N31A C32A H32A 114.1
C33A C32A H32A 114.1
C32A C33A C34A 114.2(17)
C32A C33A H33A 122.9
C34A C33A H33A 122.9
C35A C34A C33A 118.4(16)
C35A C34A H34A 120.8
C33A C34A H34A 120.8
C34A C35A C36A 124.2(16)
C34A C35A H35A 117.9
C36A C35A H35A 117.9
C35A C36A N31A 118.0(14)
C35A C36A C37A 129.5(16)
N31A C36A C37A 112.4(14)
N42A C37A C38A 120.0(14)
N42A C37A C36A 120.4(15)
C38A C37A C36A 119.6(15)
C39A C38A C37A 116.5(16)
C39A C38A H38A 121.7
C37A C38A H38A 121.7
C38A C39A C40A 123.0(18)
C38A C39A H39A 118.5
C40A C39A H39A 118.5
C39A C40A C41A 117.0(16)
C39A C40A H40A 121.5
C41A C40A H40A 121.5
N42A C41A C40A 120.2(15)
N42A C41A H41A 119.9
C40A C41A H41A 119.9
C41A N42A C37A 123.2(13)
C41A N42A Pd1 124.8(11)
C37A N42A Pd1 112.0(10)
C32B N31B C36B 118.6(13)
C32B N31B Pd2 128.1(11)
C36B N31B Pd2 113.3(9)
N31B C32B C33B 125.5(16)
N31B C32B H32B 117.3
C33B C32B H32B 117.3
C41B N42B C37B 120.8(14)
C41B N42B Pd2 124.8(11)
C37B N42B Pd2 114.3(10)
C32B C33B C34B 114.9(17)
C32B C33B H33B 122.6
C34B C33B H33B 122.6
C35B C34B C33B 124.3(18)
C35B C34B H34B 117.9
C33B C34B H34B 117.9
C34B C35B C36B 117.8(16)
C34B C35B H35B 121.1
C36B C35B H35B 121.1
C35B C36B C37B 125.1(17)
C35B C36B N31B 118.9(15)
C37B C36B N31B 115.9(14)
N42B C37B C36B 117.3(15)
N42B C37B C38B 117.7(14)
C36B C37B C38B 125.0(16)
C39B C38B C37B 117.7(17)
C39B C38B H38B 121.2
C37B C38B H38B 121.2
C38B C39B C40B 124.3(18)
C38B C39B H39B 117.8
C40B C39B H39B 117.8
C39B C40B C41B 116.1(16)
C39B C40B H40B 122.0
C41B C40B H40B 122.0
N42B C41B C40B 123.4(16)
N42B C41B H41B 118.3
C40B C41B H41B 118.3

loop_
_geom_bond_atom_site_label_1
_geom_bond_atom_site_label_2
_geom_bond_distance
Pd1 N31A 2.017(11)
Pd1 N42A 2.085(11)
Pd1 S11A 2.257(4)
Pd1 S12A 2.272(4)
Pd2 N31B 2.055(11)
Pd2 N42B 2.096(12)
Pd2 S12B 2.271(4)
Pd2 S11B 2.276(4)
S11A C13A 1.714(14)
S12A C13A 1.734(14)
C13A N14A 1.294(15)
N14A S15A 1.633(11)
S15A O16A 1.418(10)
S15A O17A 1.450(9)
S15A C21A 1.770(14)
C21A C22A 1.349(19)
C21A C26A 1.377(17)
C22A C23A 1.38(2)
C22A H22A 0.9300
C23A C24A 1.38(2)
C23A H23A 0.9300
C24A C25A 1.39(2)
C24A C27A 1.49(2)
C25A C26A 1.41(2)
C25A H25A 0.9300
C26A H26A 0.9300
C27A H27A 0.9600
C27A H27B 0.9600
C27A H27C 0.9600
S11B C13B 1.758(14)
S12B C13B 1.729(15)
C13B N14B 1.310(16)
N14B S15B 1.637(11)
S15B O17B 1.432(9)
S15B O16B 1.435(11)
S15B C21B 1.781(17)
C21B C26B 1.37(2)
C21B C22B 1.370(17)
C22B C23B 1.41(3)
C22B H22B 0.9300
C23B C24B 1.39(3)
C23B H23B 0.9300
C24B C25B 1.36(2)
C24B C27B 1.52(3)
C25B C26B 1.38(2)
C25B H25B 0.9300
C26B H26B 0.9300
C27B H27D 0.9600
C27B H27E 0.9600
C27B H27F 0.9600
N31A C32A 1.286(15)
N31A C36A 1.431(17)
C32A C33A 1.356(17)
C32A H32A 0.9300
C33A C34A 1.38(2)
C33A H33A 0.9300
C34A C35A 1.345(19)
C34A H34A 0.9300
C35A C36A 1.365(18)
C35A H35A 0.9300
C36A C37A 1.429(18)
C37A N42A 1.323(15)
C37A C38A 1.395(18)
C38A C39A 1.348(19)
C38A H38A 0.9300
C39A C40A 1.359(19)
C39A H39A 0.9300
C40A C41A 1.390(18)
C40A H40A 0.9300
C41A N42A 1.289(15)
C41A H41A 0.9300
N31B C32B 1.289(15)
N31B C36B 1.429(16)
C32B C33B 1.377(19)
C32B H32B 0.9300
N42B C41B 1.318(16)
N42B C37B 1.348(16)
C33B C34B 1.38(2)
C33B H33B 0.9300
C34B C35B 1.34(2)
C34B H34B 0.9300
C35B C36B 1.398(18)
C35B H35B 0.9300
C36B C37B 1.402(18)
C37B C38B 1.50(2)
C38B C39B 1.321(19)
C38B H38B 0.9300
C39B C40B 1.353(19)
C39B H39B 0.9300
C40B C41B 1.414(18)
C40B H40B 0.9300
C41B H41B 0.9300
